data_4061970
_journal_name_full Organometallics
_journal_year 2003
_chemical_formula_sum 'C35 H23 Al B F13'
_chemical_formula_weight 728.32
_space_group_IT_number 2
_symmetry_cell_setting triclinic
_symmetry_space_group_name_Hall '-P 1'
_symmetry_space_group_name_H-M 'P -1'
_cell_angle_alpha 100.3200(10)
_cell_angle_beta 90.3710(10)
_cell_angle_gamma 108.1270(10)
_cell_formula_units_Z 2
_cell_length_a 10.08100(10)
_cell_length_b 11.33550(10)
_cell_length_c 14.71780(10)
_cell_measurement_temperature 173(2)
_cell_volume 1569.04(2)
_diffrn_ambient_temperature 173(2)
_exptl_crystal_density_diffrn 1.542
_cod_depositor_comments
;
The following automatic conversions were performed:
'_symmetry_cell_setting' value 'Triclinic' changed to 'triclinic'
according to '/home/saulius/struct/CIF-dictionaries/cif_core.dic'
dictionary named 'cif_core.dic' version 2.4.1 from 2010-06-29.

Automatic conversion script
Id: cif_fix_enum 1527 2010-12-29 10:47:43Z saulius 
;
_cod_database_code 4061970

loop_
_symmetry_equiv_pos_as_xyz
'x, y, z'
'-x, -y, -z'

loop_
_atom_site_label
_atom_site_type_symbol
_atom_site_fract_x
_atom_site_fract_y
_atom_site_fract_z
_atom_site_U_iso_or_equiv
_atom_site_adp_type
_atom_site_occupancy
_atom_site_symmetry_multiplicity
_atom_site_calc_flag
_atom_site_refinement_flags
_atom_site_disorder_assembly
_atom_site_disorder_group
Al1 Al 0.79324(4) 0.21476(4) 0.23676(3) 0.02777(10) Uani 1 1 d . . .
F1 F 1.04205(9) 0.21505(8) 0.15319(7) 0.0406(2) Uani 1 1 d . . .
F2 F 1.22296(9) 0.14667(10) 0.04202(7) 0.0467(2) Uani 1 1 d . . .
F3 F 1.22170(10) -0.09802(10) 0.00489(7) 0.0505(3) Uani 1 1 d . . .
F4 F 1.03155(11) -0.27381(9) 0.08196(8) 0.0532(3) Uani 1 1 d . . .
F5 F 0.84986(9) -0.20816(8) 0.19466(7) 0.0395(2) Uani 1 1 d . . .
F6 F 1.11713(9) 0.22335(9) 0.35651(7) 0.0448(2) Uani 1 1 d . . .
F7 F 1.16355(11) 0.26046(10) 0.54231(7) 0.0534(3) Uani 1 1 d . . .
F8 F 0.96091(12) 0.14384(10) 0.64610(6) 0.0511(3) Uani 1 1 d . . .
F9 F 0.71532(10) -0.01196(10) 0.56893(6) 0.0449(2) Uani 1 1 d . . .
F10 F 0.49177(10) -0.13477(9) 0.46610(6) 0.0459(2) Uani 1 1 d . . .
F11 F 0.28935(9) -0.24640(9) 0.33298(8) 0.0491(2) Uani 1 1 d . . .
F12 F 0.33408(9) -0.22652(10) 0.15403(7) 0.0505(3) Uani 1 1 d . . .
F13 F 0.58949(9) -0.09426(10) 0.10740(6) 0.0445(2) Uani 1 1 d . . .
B1 B 0.83459(15) 0.04838(14) 0.25502(10) 0.0255(3) Uani 1 1 d . . .
C1 C 0.78660(16) 0.38062(13) 0.18787(10) 0.0339(3) Uani 1 1 d . . .
C2 C 0.64801(15) 0.29404(14) 0.18407(11) 0.0345(3) Uani 1 1 d . . .
C3 C 0.61640(16) 0.27726(14) 0.27650(12) 0.0379(3) Uani 1 1 d . . .
C4 C 0.73493(18) 0.35205(15) 0.33660(10) 0.0387(3) Uani 1 1 d . . .
C5 C 0.84008(16) 0.41603(14) 0.28227(11) 0.0372(3) Uani 1 1 d . . .
C6 C 0.8592(2) 0.4320(2) 0.10814(15) 0.0614(6) Uani 1 1 d . . .
H6A H 0.8217 0.3714 0.0505 0.092 Uiso 1 1 calc R . .
H6B H 0.9597 0.4459 0.1169 0.092 Uiso 1 1 calc R . .
H6C H 0.8437 0.5123 0.1049 0.092 Uiso 1 1 calc R . .
C7 C 0.5509(2) 0.2355(2) 0.09900(15) 0.0624(6) Uani 1 1 d . . .
H7A H 0.4851 0.2828 0.0957 0.094 Uiso 1 1 calc R . .
H7B H 0.4989 0.1475 0.1017 0.094 Uiso 1 1 calc R . .
H7C H 0.6052 0.2379 0.0440 0.094 Uiso 1 1 calc R . .
C8 C 0.4806(2) 0.19420(19) 0.30411(19) 0.0663(6) Uani 1 1 d . . .
H8A H 0.4967 0.1698 0.3628 0.099 Uiso 1 1 calc R . .
H8B H 0.4440 0.1182 0.2560 0.099 Uiso 1 1 calc R . .
H8C H 0.4127 0.2406 0.3115 0.099 Uiso 1 1 calc R . .
C9 C 0.7486(3) 0.3643(2) 0.44049(13) 0.0722(7) Uani 1 1 d . . .
H9A H 0.8355 0.3503 0.4582 0.108 Uiso 1 1 calc R . .
H9B H 0.6688 0.3013 0.4601 0.108 Uiso 1 1 calc R . .
H9C H 0.7502 0.4493 0.4705 0.108 Uiso 1 1 calc R . .
C10 C 0.9794(2) 0.51122(19) 0.31893(19) 0.0710(7) Uani 1 1 d . . .
H10A H 0.9669 0.5932 0.3429 0.107 Uiso 1 1 calc R . .
H10B H 1.0434 0.5197 0.2689 0.107 Uiso 1 1 calc R . .
H10C H 1.0186 0.4827 0.3688 0.107 Uiso 1 1 calc R . .
C11 C 0.93838(13) 0.00702(12) 0.18216(9) 0.0258(2) Uani 1 1 d . . .
C12 C 1.03726(14) 0.09182(13) 0.14027(9) 0.0293(3) Uani 1 1 d . . .
C13 C 1.13337(14) 0.05989(14) 0.08206(10) 0.0329(3) Uani 1 1 d . . .
C14 C 1.13198(15) -0.06387(15) 0.06295(10) 0.0353(3) Uani 1 1 d . . .
C15 C 1.03528(15) -0.15259(14) 0.10163(10) 0.0348(3) Uani 1 1 d . . .
C16 C 0.94192(13) -0.11606(13) 0.15968(9) 0.0290(3) Uani 1 1 d . . .
C17 C 0.88823(13) 0.08375(12) 0.36238(9) 0.0264(2) Uani 1 1 d . . .
C18 C 1.01444(14) 0.16200(13) 0.40625(10) 0.0323(3) Uani 1 1 d . . .
C19 C 1.03941(16) 0.18321(14) 0.50118(10) 0.0369(3) Uani 1 1 d . . .
C20 C 0.93643(17) 0.12446(15) 0.55372(10) 0.0366(3) Uani 1 1 d . . .
C21 C 0.80876(16) 0.04435(14) 0.51260(9) 0.0329(3) Uani 1 1 d . . .
C22 C 0.78175(14) 0.02307(12) 0.41694(9) 0.0269(3) Uani 1 1 d . . .
C23 C 0.65506(13) -0.05234(12) 0.35724(9) 0.0271(3) Uani 1 1 d . . .
C24 C 0.52282(15) -0.12156(13) 0.37888(10) 0.0325(3) Uani 1 1 d . . .
C25 C 0.41641(14) -0.17984(13) 0.31067(11) 0.0353(3) Uani 1 1 d . . .
C26 C 0.43925(14) -0.17039(14) 0.21953(11) 0.0352(3) Uani 1 1 d . . .
C27 C 0.57077(14) -0.10315(13) 0.19721(10) 0.0315(3) Uani 1 1 d . . .
C28 C 0.67972(13) -0.04344(12) 0.26325(9) 0.0262(2) Uani 1 1 d . . .
C29 C 0.4025(2) 0.49979(18) 0.17946(15) 0.0426(5) Uani 0.857(3) 1 d P A 1
C30 C 0.5430(2) 0.57229(19) 0.19690(19) 0.0404(5) Uani 0.857(3) 1 d P A 1
H30 H 0.5950 0.6034 0.1478 0.048 Uiso 0.857(3) 1 calc PR A 1
C31 C 0.6074(2) 0.59938(18) 0.28456(18) 0.0408(4) Uani 0.857(3) 1 d P A 1
H31 H 0.7033 0.6488 0.2954 0.049 Uiso 0.857(3) 1 calc PR A 1
C32 C 0.5332(2) 0.5551(2) 0.35641(16) 0.0461(5) Uani 0.857(3) 1 d P A 1
H32 H 0.5773 0.5749 0.4169 0.055 Uiso 0.857(3) 1 calc PR A 1
C33 C 0.3942(2) 0.4816(2) 0.34013(15) 0.0493(5) Uani 0.857(3) 1 d P A 1
H33 H 0.3433 0.4500 0.3894 0.059 Uiso 0.857(3) 1 calc PR A 1
C34 C 0.3292(3) 0.4541(3) 0.2527(2) 0.0468(7) Uani 0.857(3) 1 d P A 1
H34 H 0.2337 0.4034 0.2422 0.056 Uiso 0.857(3) 1 calc PR A 1
C35 C 0.3307(3) 0.4730(2) 0.08410(19) 0.0632(7) Uani 0.857(3) 1 d P A 1
H35A H 0.3871 0.5317 0.0472 0.095 Uiso 0.857(3) 1 calc PR A 1
H35B H 0.2382 0.4839 0.0894 0.095 Uiso 0.857(3) 1 calc PR A 1
H35C H 0.3203 0.3859 0.0538 0.095 Uiso 0.857(3) 1 calc PR A 1
C29' C 0.4688(12) 0.5271(10) 0.2866(9) 0.0426(5) Uani 0.14 1 d P A 2
C30' C 0.5739(17) 0.5844(14) 0.2384(14) 0.0404(5) Uani 0.14 1 d P A 2
H30' H 0.6640 0.6237 0.2696 0.048 Uiso 0.143(3) 1 calc PR A 2
C31' C 0.5589(12) 0.5899(11) 0.1441(10) 0.0408(4) Uani 0.14 1 d P A 2
H31' H 0.6350 0.6346 0.1128 0.049 Uiso 0.143(3) 1 calc PR A 2
C32' C 0.4310(14) 0.5288(11) 0.0999(9) 0.0461(5) Uani 0.14 1 d P A 2
H32' H 0.4174 0.5282 0.0358 0.055 Uiso 0.143(3) 1 calc PR A 2
C33' C 0.3252(17) 0.4701(13) 0.1447(12) 0.0493(5) Uani 0.14 1 d P A 2
H33' H 0.2353 0.4284 0.1139 0.059 Uiso 0.143(3) 1 calc PR A 2
C34' C 0.347(3) 0.471(2) 0.2316(19) 0.0468(7) Uani 0.14 1 d P A 2
H34' H 0.2682 0.4266 0.2612 0.056 Uiso 0.143(3) 1 calc PR A 2
C35' C 0.488(2) 0.5295(18) 0.3832(13) 0.0632(7) Uani 0.14 1 d P A 2
H35D H 0.5883 0.5645 0.4024 0.095 Uiso 0.143(3) 1 calc PR A 2
H35E H 0.4519 0.4432 0.3952 0.095 Uiso 0.143(3) 1 calc PR A 2
H35F H 0.4381 0.5822 0.4182 0.095 Uiso 0.143(3) 1 calc PR A 2

loop_
_atom_site_aniso_label
_atom_site_aniso_U_11
_atom_site_aniso_U_22
_atom_site_aniso_U_33
_atom_site_aniso_U_23
_atom_site_aniso_U_13
_atom_site_aniso_U_12
Al1 0.02877(19) 0.0261(2) 0.0298(2) 0.00482(15) 0.00273(15) 0.01103(15)
F1 0.0407(5) 0.0270(4) 0.0523(5) 0.0092(4) 0.0133(4) 0.0071(3)
F2 0.0358(5) 0.0519(6) 0.0524(6) 0.0192(4) 0.0184(4) 0.0084(4)
F3 0.0462(5) 0.0619(6) 0.0533(6) 0.0125(5) 0.0249(4) 0.0298(5)
F4 0.0592(6) 0.0352(5) 0.0716(7) 0.0064(5) 0.0235(5) 0.0257(5)
F5 0.0389(5) 0.0290(4) 0.0520(5) 0.0127(4) 0.0154(4) 0.0097(3)
F6 0.0314(4) 0.0475(5) 0.0450(5) 0.0076(4) -0.0005(4) -0.0015(4)
F7 0.0449(5) 0.0558(6) 0.0474(6) -0.0056(5) -0.0181(4) 0.0079(4)
F8 0.0691(7) 0.0623(6) 0.0259(4) 0.0004(4) -0.0084(4) 0.0310(5)
F9 0.0555(6) 0.0547(6) 0.0286(4) 0.0143(4) 0.0123(4) 0.0195(5)
F10 0.0472(5) 0.0495(6) 0.0402(5) 0.0159(4) 0.0188(4) 0.0098(4)
F11 0.0305(4) 0.0402(5) 0.0691(7) 0.0083(5) 0.0169(4) 0.0017(4)
F12 0.0302(4) 0.0529(6) 0.0550(6) -0.0028(5) -0.0082(4) 0.0018(4)
F13 0.0380(5) 0.0589(6) 0.0278(4) 0.0033(4) -0.0026(3) 0.0058(4)
B1 0.0260(6) 0.0255(7) 0.0253(6) 0.0051(5) 0.0026(5) 0.0086(5)
C1 0.0401(7) 0.0271(7) 0.0397(8) 0.0100(6) 0.0102(6) 0.0160(6)
C2 0.0345(7) 0.0319(7) 0.0404(8) 0.0026(6) -0.0031(6) 0.0174(6)
C3 0.0341(7) 0.0326(7) 0.0527(9) 0.0116(6) 0.0144(6) 0.0167(6)
C4 0.0527(9) 0.0384(8) 0.0314(7) 0.0024(6) 0.0072(6) 0.0255(7)
C5 0.0347(7) 0.0269(7) 0.0469(8) -0.0040(6) -0.0009(6) 0.0114(5)
C6 0.0836(14) 0.0529(11) 0.0667(13) 0.0345(10) 0.0376(11) 0.0351(10)
C7 0.0622(12) 0.0602(12) 0.0659(12) -0.0103(10) -0.0285(10) 0.0342(10)
C8 0.0474(10) 0.0489(11) 0.1122(18) 0.0293(11) 0.0405(11) 0.0205(8)
C9 0.118(2) 0.0832(16) 0.0332(9) 0.0031(9) 0.0109(11) 0.0619(15)
C10 0.0450(10) 0.0423(10) 0.1071(18) -0.0211(11) -0.0123(11) 0.0072(8)
C11 0.0236(5) 0.0286(6) 0.0243(6) 0.0039(5) 0.0007(4) 0.0077(5)
C12 0.0276(6) 0.0279(6) 0.0315(7) 0.0049(5) 0.0018(5) 0.0080(5)
C13 0.0252(6) 0.0399(8) 0.0331(7) 0.0106(6) 0.0058(5) 0.0075(5)
C14 0.0299(7) 0.0468(8) 0.0327(7) 0.0051(6) 0.0082(5) 0.0186(6)
C15 0.0359(7) 0.0310(7) 0.0396(8) 0.0038(6) 0.0064(6) 0.0151(6)
C16 0.0268(6) 0.0293(7) 0.0314(7) 0.0072(5) 0.0040(5) 0.0087(5)
C17 0.0288(6) 0.0253(6) 0.0266(6) 0.0033(5) 0.0019(5) 0.0116(5)
C18 0.0306(6) 0.0317(7) 0.0341(7) 0.0047(5) 0.0001(5) 0.0101(5)
C19 0.0371(7) 0.0356(7) 0.0357(7) -0.0028(6) -0.0100(6) 0.0138(6)
C20 0.0491(8) 0.0405(8) 0.0250(6) 0.0009(6) -0.0037(6) 0.0244(7)
C21 0.0420(7) 0.0352(7) 0.0272(6) 0.0073(5) 0.0070(5) 0.0197(6)
C22 0.0314(6) 0.0264(6) 0.0263(6) 0.0046(5) 0.0037(5) 0.0143(5)
C23 0.0289(6) 0.0247(6) 0.0295(6) 0.0057(5) 0.0062(5) 0.0108(5)
C24 0.0349(7) 0.0298(7) 0.0351(7) 0.0087(5) 0.0131(5) 0.0118(5)
C25 0.0268(6) 0.0268(7) 0.0499(9) 0.0052(6) 0.0126(6) 0.0062(5)
C26 0.0259(6) 0.0311(7) 0.0431(8) -0.0019(6) -0.0015(5) 0.0063(5)
C27 0.0302(6) 0.0321(7) 0.0304(7) 0.0020(5) 0.0024(5) 0.0095(5)
C28 0.0261(6) 0.0246(6) 0.0283(6) 0.0033(5) 0.0042(5) 0.0096(5)
C29 0.0435(10) 0.0326(9) 0.0493(11) 0.0023(8) -0.0057(9) 0.0119(8)
C30 0.0418(11) 0.0355(10) 0.0439(12) 0.0097(9) 0.0053(9) 0.0111(8)
C31 0.0345(9) 0.0345(9) 0.0516(11) 0.0067(8) 0.0007(8) 0.0093(7)
C32 0.0507(12) 0.0362(10) 0.0490(12) 0.0064(8) 0.0024(9) 0.0114(9)
C33 0.0510(11) 0.0428(11) 0.0504(12) 0.0069(9) 0.0151(9) 0.0107(9)
C34 0.0342(12) 0.0382(14) 0.063(2) 0.0072(11) 0.0105(11) 0.0058(10)
C35 0.0682(16) 0.0547(14) 0.0603(15) 0.0041(11) -0.0191(12) 0.0147(12)
C29' 0.0435(10) 0.0326(9) 0.0493(11) 0.0023(8) -0.0057(9) 0.0119(8)
C30' 0.0418(11) 0.0355(10) 0.0439(12) 0.0097(9) 0.0053(9) 0.0111(8)
C31' 0.0345(9) 0.0345(9) 0.0516(11) 0.0067(8) 0.0007(8) 0.0093(7)
C32' 0.0507(12) 0.0362(10) 0.0490(12) 0.0064(8) 0.0024(9) 0.0114(9)
C33' 0.0510(11) 0.0428(11) 0.0504(12) 0.0069(9) 0.0151(9) 0.0107(9)
C34' 0.0342(12) 0.0382(14) 0.063(2) 0.0072(11) 0.0105(11) 0.0058(10)
C35' 0.0682(16) 0.0547(14) 0.0603(15) 0.0041(11) -0.0191(12) 0.0147(12)

loop_
_geom_bond_atom_site_label_1
_geom_bond_atom_site_label_2
_geom_bond_distance
_geom_bond_site_symmetry_2
_geom_bond_publ_flag
Al1 B1 2.1147(15) . ?
Al1 C2 2.1462(14) . ?
Al1 C1 2.1492(14) . ?
Al1 C5 2.1575(15) . ?
Al1 C3 2.1618(14) . ?
Al1 C4 2.1652(14) . ?
F1 C12 1.3611(16) . ?
F2 C13 1.3387(16) . ?
F3 C14 1.3444(16) . ?
F4 C15 1.3410(17) . ?
F5 C16 1.3461(15) . ?
F6 C18 1.3547(17) . ?
F7 C19 1.3483(17) . ?
F8 C20 1.3464(16) . ?
F9 C21 1.3445(17) . ?
F10 C24 1.3464(16) . ?
F11 C25 1.3456(15) . ?
F12 C26 1.3437(16) . ?
F13 C27 1.3536(17) . ?
B1 C28 1.6038(19) . ?
B1 C17 1.6054(19) . ?
B1 C11 1.6137(19) . ?
C1 C5 1.428(2) . ?
C1 C2 1.430(2) . ?
C1 C6 1.498(2) . ?
C2 C3 1.431(2) . ?
C2 C7 1.500(2) . ?
C3 C4 1.420(2) . ?
C3 C8 1.506(2) . ?
C4 C5 1.425(2) . ?
C4 C9 1.512(2) . ?
C5 C10 1.505(2) . ?
C11 C12 1.3862(18) . ?
C11 C16 1.3866(18) . ?
C12 C13 1.3863(19) . ?
C13 C14 1.376(2) . ?
C14 C15 1.374(2) . ?
C15 C16 1.3833(19) . ?
C17 C18 1.3800(19) . ?
C17 C22 1.4213(18) . ?
C18 C19 1.382(2) . ?
C19 C20 1.373(2) . ?
C20 C21 1.383(2) . ?
C21 C22 1.3953(19) . ?
C22 C23 1.4734(18) . ?
C23 C24 1.3924(18) . ?
C23 C28 1.4228(18) . ?
C24 C25 1.379(2) . ?
C25 C26 1.380(2) . ?
C26 C27 1.383(2) . ?
C27 C28 1.3772(19) . ?
C29 C30 1.394(3) . ?
C29 C34 1.396(3) . ?
C29 C35 1.511(3) . ?
C30 C31 1.380(3) . ?
C31 C32 1.377(3) . ?
C32 C33 1.382(3) . ?
C33 C34 1.379(5) . ?
C29' C30' 1.340(19) . ?
C29' C34' 1.37(3) . ?
C29' C35' 1.43(2) . ?
C30' C31' 1.41(2) . ?
C31' C32' 1.355(17) . ?
C32' C33' 1.320(18) . ?
C33' C34' 1.29(3) . ?
